data_2235572
loop_
_publ_author_name
'Yousuf, Sammer'
'Bano, Saira'
'Choudhary, M. Iqbal'

_publ_section_title
;
 17\a-Acetoxy-11\b-hydroxy-6\a-methylpregn-4-ene-3,20-dione
;
_journal_coeditor_code PV2530
_journal_issue 7
_journal_name_full 'Acta Crystallographica Section E'
_journal_page_first o2006
_journal_paper_doi 10.1107/S1600536812017631
_journal_volume 68
_journal_year 2012
_chemical_formula_iupac 'C24 H34 O5'
_chemical_formula_moiety 'C24 H34 O5'
_chemical_formula_sum 'C24 H34 O5'
_chemical_formula_weight 402.51
_chemical_name_systematic
;
17\a-acetoxy-11\b-hydroxy-6\a-methylpregn-4-ene-3,20-dione
;
_space_group_IT_number 19
_symmetry_cell_setting orthorhombic
_symmetry_space_group_name_Hall 'P 2ac 2ab'
_symmetry_space_group_name_H-M 'P 21 21 21'
_atom_sites_solution_hydrogens geom
_atom_sites_solution_primary direct
_atom_sites_solution_secondary difmap
_audit_creation_method SHELXL-97
_cell_angle_alpha 90.00
_cell_angle_beta 90.00
_cell_angle_gamma 90.00
_cell_formula_units_Z 4
_cell_length_a 8.2020(6)
_cell_length_b 9.8957(8)
_cell_length_c 27.972(2)
_cell_measurement_reflns_used 1475
_cell_measurement_temperature 273(2)
_cell_measurement_theta_max 19.51
_cell_measurement_theta_min 2.18
_cell_volume 2270.3(3)
_computing_cell_refinement 'SAINT (Bruker, 2000)'
_computing_data_collection 'SMART (Bruker, 2000)'
_computing_data_reduction 'SAINT (Bruker, 2000)'
_computing_molecular_graphics 'SHELXTL (Sheldrick, 2008)'
_computing_publication_material
;
SHELXTL (Sheldrick, 2008), PARST (Nardelli, 1995) and PLATON
(Spek, 2009)
;
_computing_structure_refinement 'SHELXL97 (Sheldrick, 2008)'
_computing_structure_solution 'SHELXS97 (Sheldrick, 2008)'
_diffrn_ambient_temperature 273(2)
_diffrn_measured_fraction_theta_full 1.000
_diffrn_measured_fraction_theta_max 1.000
_diffrn_measurement_device_type
;
Bruker SMART APEX CCD area-detector
;
_diffrn_measurement_method '\w scan'
_diffrn_radiation_monochromator graphite
_diffrn_radiation_source 'fine-focus sealed tube'
_diffrn_radiation_type MoK\a
_diffrn_radiation_wavelength 0.71073
_diffrn_reflns_av_R_equivalents 0.0587
_diffrn_reflns_av_sigmaI/netI 0.0400
_diffrn_reflns_limit_h_max 7
_diffrn_reflns_limit_h_min -9
_diffrn_reflns_limit_k_max 11
_diffrn_reflns_limit_k_min -11
_diffrn_reflns_limit_l_max 32
_diffrn_reflns_limit_l_min -33
_diffrn_reflns_number 13528
_diffrn_reflns_theta_full 25.50
_diffrn_reflns_theta_max 25.50
_diffrn_reflns_theta_min 2.18
_diffrn_standards_number 0
_exptl_absorpt_coefficient_mu 0.081
_exptl_absorpt_correction_T_max 0.9872
_exptl_absorpt_correction_T_min 0.9738
_exptl_absorpt_correction_type multi-scan
_exptl_absorpt_process_details '(SADABS; Bruker, 2000)'
_exptl_crystal_colour colorles
_exptl_crystal_density_diffrn 1.178
_exptl_crystal_density_method 'not measured'
_exptl_crystal_description Block
_exptl_crystal_F_000 872
_exptl_crystal_size_max 0.33
_exptl_crystal_size_mid 0.20
_exptl_crystal_size_min 0.16
_refine_diff_density_max 0.186
_refine_diff_density_min -0.143
_refine_ls_extinction_method none
_refine_ls_goodness_of_fit_ref 1.007
_refine_ls_hydrogen_treatment constr
_refine_ls_matrix_type full
_refine_ls_number_parameters 267
_refine_ls_number_reflns 2431
_refine_ls_number_restraints 0
_refine_ls_restrained_S_all 1.007
_refine_ls_R_factor_all 0.0686
_refine_ls_R_factor_gt 0.0427
_refine_ls_shift/su_max 0.000
_refine_ls_shift/su_mean 0.000
_refine_ls_structure_factor_coef Fsqd
_refine_ls_weighting_details 'calc w=1/[\s^2^(Fo^2^)+(0.0475P)^2^+0.1706P] where P=(Fo^2^+2Fc^2^)/3'
_refine_ls_weighting_scheme calc
_refine_ls_wR_factor_gt 0.0897
_refine_ls_wR_factor_ref 0.1006
_reflns_number_gt 1777
_reflns_number_total 2431
_reflns_threshold_expression I>2sigma(I)
_cod_data_source_file pv2530.cif
_cod_data_source_block I
_cod_database_code 2235572
_cod_database_fobs_code 2235572

loop_
_symmetry_equiv_pos_as_xyz
'x, y, z'
'-x+1/2, -y, z+1/2'
'x+1/2, -y+1/2, -z'
'-x, y+1/2, -z+1/2'

loop_
_atom_site_type_symbol
_atom_site_label
_atom_site_fract_x
_atom_site_fract_y
_atom_site_fract_z
_atom_site_U_iso_or_equiv
_atom_site_adp_type
_atom_site_calc_flag
_atom_site_refinement_flags
_atom_site_occupancy
_atom_site_symmetry_multiplicity
O O1 0.6641(4) 0.1828(3) 0.17149(9) 0.0882(10) Uani d . 1 1
O O2 0.3221(3) 0.1326(2) 0.39265(7) 0.0619(7) Uani d . 1 1
H H2A 0.3329 0.1258 0.4217 0.093 Uiso d R 1 1
O O3 0.0823(3) 0.60806(19) 0.42778(7) 0.0436(6) Uani d . 1 1
O O4 -0.0792(4) 0.7315(3) 0.47488(10) 0.0782(9) Uani d . 1 1
O O5 -0.1463(4) 0.4106(3) 0.50772(7) 0.0625(7) Uani d . 1 1
C C1 0.5406(4) 0.1962(3) 0.29492(11) 0.0468(8) Uani d . 1 1
H H1A 0.5718 0.2906 0.2967 0.056 Uiso calc R 1 1
H H1B 0.5741 0.1532 0.3245 0.056 Uiso calc R 1 1
C C2 0.6306(4) 0.1302(4) 0.25352(12) 0.0552(9) Uani d . 1 1
H H2B 0.7467 0.1461 0.2570 0.066 Uiso calc R 1 1
H H2C 0.6125 0.0334 0.2544 0.066 Uiso calc R 1 1
C C3 0.5756(5) 0.1838(3) 0.20657(13) 0.0537(9) Uani d . 1 1
C C4 0.4080(4) 0.2317(3) 0.20399(12) 0.0498(9) Uani d . 1 1
H H4A 0.3720 0.2666 0.1750 0.060 Uiso calc R 1 1
C C5 0.3024(4) 0.2291(3) 0.24025(10) 0.0370(7) Uani d . 1 1
C C6 0.1224(4) 0.2521(3) 0.23329(10) 0.0420(8) Uani d . 1 1
H H6A 0.0704 0.1634 0.2366 0.050 Uiso calc R 1 1
C C7 0.0494(4) 0.3411(3) 0.27257(9) 0.0385(7) Uani d . 1 1
H H7A 0.0860 0.4333 0.2677 0.046 Uiso calc R 1 1
H H7B -0.0684 0.3404 0.2694 0.046 Uiso calc R 1 1
C C8 0.0932(4) 0.2984(3) 0.32326(9) 0.0331(7) Uani d . 1 1
H H8A 0.0445 0.2099 0.3299 0.040 Uiso calc R 1 1
C C9 0.2785(3) 0.2875(3) 0.32747(9) 0.0316(7) Uani d . 1 1
H H9A 0.3188 0.3765 0.3176 0.038 Uiso calc R 1 1
C C10 0.3551(4) 0.1871(3) 0.29062(10) 0.0358(7) Uani d . 1 1
C C11 0.3415(4) 0.2700(3) 0.37900(10) 0.0444(8) Uani d . 1 1
H H11A 0.4587 0.2894 0.3787 0.053 Uiso calc R 1 1
C C12 0.2616(4) 0.3688(3) 0.41426(10) 0.0414(8) Uani d . 1 1
H H12A 0.2937 0.3447 0.4465 0.050 Uiso calc R 1 1
H H12B 0.3017 0.4593 0.4079 0.050 Uiso calc R 1 1
C C13 0.0766(4) 0.3693(3) 0.41118(10) 0.0353(7) Uani d . 1 1
C C14 0.0284(4) 0.4012(3) 0.35941(9) 0.0315(7) Uani d . 1 1
H H14A 0.0796 0.4878 0.3515 0.038 Uiso calc R 1 1
C C15 -0.1546(4) 0.4277(3) 0.36200(10) 0.0436(8) Uani d . 1 1
H H15A -0.2156 0.3438 0.3603 0.052 Uiso calc R 1 1
H H15B -0.1895 0.4866 0.3362 0.052 Uiso calc R 1 1
C C16 -0.1776(4) 0.4969(3) 0.41121(10) 0.0446(8) Uani d . 1 1
H H16A -0.2088 0.5907 0.4070 0.053 Uiso calc R 1 1
H H16B -0.2622 0.4515 0.4294 0.053 Uiso calc R 1 1
C C17 -0.0141(4) 0.4875(3) 0.43735(10) 0.0387(8) Uani d . 1 1
C C18 0.0023(4) 0.2353(3) 0.42872(11) 0.0505(9) Uani d . 1 1
H H18A 0.0294 0.1644 0.4067 0.076 Uiso calc R 1 1
H H18B -0.1140 0.2441 0.4307 0.076 Uiso calc R 1 1
H H18C 0.0453 0.2138 0.4597 0.076 Uiso calc R 1 1
C C19 0.3006(4) 0.0393(3) 0.29747(12) 0.0489(9) Uani d . 1 1
H H19A 0.3279 -0.0120 0.2695 0.073 Uiso calc R 1 1
H H19B 0.1849 0.0364 0.3025 0.073 Uiso calc R 1 1
H H19C 0.3552 0.0015 0.3247 0.073 Uiso calc R 1 1
C C20 -0.0259(5) 0.4646(3) 0.49130(11) 0.0468(9) Uani d . 1 1
C C21 0.1183(5) 0.4973(4) 0.52202(11) 0.0694(12) Uani d . 1 1
H H21A 0.0824 0.5434 0.5503 0.104 Uiso calc R 1 1
H H21B 0.1921 0.5543 0.5046 0.104 Uiso calc R 1 1
H H21C 0.1729 0.4152 0.5308 0.104 Uiso calc R 1 1
C C22 0.0342(5) 0.7246(3) 0.44810(12) 0.0529(9) Uani d . 1 1
C C23 0.1423(6) 0.8383(3) 0.43387(14) 0.0734(12) Uani d . 1 1
H H23A 0.0804 0.9206 0.4329 0.110 Uiso calc R 1 1
H H23B 0.1873 0.8206 0.4028 0.110 Uiso calc R 1 1
H H23C 0.2291 0.8472 0.4567 0.110 Uiso calc R 1 1
C C24 0.0737(5) 0.3052(4) 0.18406(11) 0.0640(11) Uani d . 1 1
H H24A 0.1168 0.2466 0.1598 0.096 Uiso calc R 1 1
H H24B 0.1167 0.3946 0.1798 0.096 Uiso calc R 1 1
H H24C -0.0430 0.3078 0.1816 0.096 Uiso calc R 1 1

loop_
_atom_site_aniso_label
_atom_site_aniso_U_11
_atom_site_aniso_U_22
_atom_site_aniso_U_33
_atom_site_aniso_U_12
_atom_site_aniso_U_13
_atom_site_aniso_U_23
O1 0.074(2) 0.112(2) 0.0788(19) 0.0133(19) 0.0404(17) -0.0020(17)
O2 0.099(2) 0.0503(14) 0.0370(12) 0.0260(15) -0.0086(14) 0.0050(10)
O3 0.0552(15) 0.0343(11) 0.0412(12) -0.0046(11) 0.0072(10) -0.0033(9)
O4 0.094(2) 0.0631(17) 0.0772(18) 0.0083(17) 0.0248(17) -0.0216(15)
O5 0.081(2) 0.0647(16) 0.0420(13) -0.0101(15) 0.0218(13) 0.0063(11)
C1 0.037(2) 0.0492(19) 0.054(2) 0.0016(18) -0.0014(16) -0.0095(16)
C2 0.038(2) 0.056(2) 0.071(2) 0.0063(17) 0.0059(18) -0.0132(19)
C3 0.050(2) 0.051(2) 0.060(2) -0.0005(19) 0.014(2) -0.0104(17)
C4 0.051(2) 0.0498(19) 0.0481(19) -0.0005(17) 0.0079(17) -0.0028(16)
C5 0.043(2) 0.0314(15) 0.0365(16) 0.0003(15) 0.0038(15) -0.0045(13)
C6 0.043(2) 0.0492(19) 0.0342(16) -0.0006(16) -0.0056(14) -0.0050(14)
C7 0.0350(19) 0.0440(17) 0.0364(17) 0.0029(16) -0.0041(14) -0.0025(13)
C8 0.0358(19) 0.0327(15) 0.0307(15) -0.0036(14) 0.0014(13) -0.0003(13)
C9 0.0303(18) 0.0312(15) 0.0334(15) 0.0000(14) -0.0012(12) 0.0023(13)
C10 0.0339(19) 0.0341(16) 0.0395(16) 0.0014(15) -0.0026(14) -0.0046(13)
C11 0.048(2) 0.0449(18) 0.0406(17) 0.0092(17) -0.0057(16) -0.0037(15)
C12 0.048(2) 0.0453(19) 0.0311(16) 0.0030(16) -0.0076(14) -0.0013(15)
C13 0.042(2) 0.0348(16) 0.0294(15) -0.0015(15) 0.0043(14) 0.0017(13)
C14 0.033(2) 0.0310(14) 0.0306(15) -0.0008(14) 0.0007(13) 0.0013(12)
C15 0.037(2) 0.0497(19) 0.0442(18) 0.0005(16) 0.0013(16) -0.0033(15)
C16 0.046(2) 0.0473(19) 0.0404(18) 0.0013(18) 0.0096(17) -0.0001(15)
C17 0.047(2) 0.0360(16) 0.0328(17) -0.0033(15) 0.0062(15) 0.0056(13)
C18 0.066(3) 0.0397(18) 0.0459(18) -0.0063(17) 0.0062(17) 0.0076(15)
C19 0.055(2) 0.0379(17) 0.0534(19) 0.0024(17) 0.0007(18) -0.0057(15)
C20 0.066(3) 0.0411(18) 0.0338(17) 0.0042(19) 0.0106(17) 0.0015(14)
C21 0.087(3) 0.085(3) 0.036(2) 0.002(3) -0.003(2) -0.0006(19)
C22 0.074(3) 0.0394(19) 0.0450(19) 0.005(2) -0.0062(19) -0.0075(16)
C23 0.105(4) 0.042(2) 0.073(3) -0.015(2) -0.012(2) 0.0018(18)
C24 0.065(3) 0.088(3) 0.0385(19) 0.023(2) -0.0089(17) -0.0116(19)

loop_
_atom_type_symbol
_atom_type_description
_atom_type_scat_dispersion_real
_atom_type_scat_dispersion_imag
_atom_type_scat_source
C C 0.0033 0.0000 'International Tables Vol C Tables 4.2.6.8 and 6.1.1.4'
H H 0.0000 0.0000 'International Tables Vol C Tables 4.2.6.8 and 6.1.1.4'
O O 0.0106 0.0000 'International Tables Vol C Tables 4.2.6.8 and 6.1.1.4'

loop_
_geom_angle_atom_site_label_1
_geom_angle_atom_site_label_2
_geom_angle_atom_site_label_3
_geom_angle
C11 O2 H2A 109.5
C22 O3 C17 117.8(3)
C2 C1 C10 113.5(3)
C2 C1 H1A 108.9
C10 C1 H1A 108.9
C2 C1 H1B 108.9
C10 C1 H1B 108.9
H1A C1 H1B 107.7
C3 C2 C1 111.9(3)
C3 C2 H2B 109.2
C1 C2 H2B 109.2
C3 C2 H2C 109.2
C1 C2 H2C 109.2
H2B C2 H2C 107.9
O1 C3 C4 121.6(4)
O1 C3 C2 121.8(3)
C4 C3 C2 116.5(3)
C5 C4 C3 124.7(3)
C5 C4 H4A 117.7
C3 C4 H4A 117.7
C4 C5 C6 122.4(3)
C4 C5 C10 121.4(3)
C6 C5 C10 115.9(2)
C5 C6 C24 115.1(3)
C5 C6 C7 112.2(2)
C24 C6 C7 110.3(3)
C5 C6 H6A 106.2
C24 C6 H6A 106.2
C7 C6 H6A 106.2
C8 C7 C6 114.6(2)
C8 C7 H7A 108.6
C6 C7 H7A 108.6
C8 C7 H7B 108.6
C6 C7 H7B 108.6
H7A C7 H7B 107.6
C7 C8 C9 109.0(2)
C7 C8 C14 110.4(2)
C9 C8 C14 110.0(2)
C7 C8 H8A 109.1
C9 C8 H8A 109.1
C14 C8 H8A 109.1
C8 C9 C11 114.4(2)
C8 C9 C10 113.2(2)
C11 C9 C10 114.2(2)
C8 C9 H9A 104.5
C11 C9 H9A 104.5
C10 C9 H9A 104.5
C1 C10 C5 109.7(3)
C1 C10 C19 109.5(3)
C5 C10 C19 106.8(2)
C1 C10 C9 108.1(2)
C5 C10 C9 108.7(2)
C19 C10 C9 113.9(2)
O2 C11 C12 112.9(3)
O2 C11 C9 108.7(2)
C12 C11 C9 112.7(2)
O2 C11 H11A 107.4
C12 C11 H11A 107.4
C9 C11 H11A 107.4
C13 C12 C11 113.1(3)
C13 C12 H12A 109.0
C11 C12 H12A 109.0
C13 C12 H12B 109.0
C11 C12 H12B 109.0
H12A C12 H12B 107.8
C12 C13 C14 108.2(2)
C12 C13 C18 112.0(3)
C14 C13 C18 112.1(2)
C12 C13 C17 116.8(3)
C14 C13 C17 99.5(2)
C18 C13 C17 107.8(2)
C15 C14 C8 119.2(2)
C15 C14 C13 104.1(2)
C8 C14 C13 113.4(2)
C15 C14 H14A 106.4
C8 C14 H14A 106.4
C13 C14 H14A 106.4
C14 C15 C16 103.8(2)
C14 C15 H15A 111.0
C16 C15 H15A 111.0
C14 C15 H15B 111.0
C16 C15 H15B 111.0
H15A C15 H15B 109.0
C17 C16 C15 106.9(3)
C17 C16 H16A 110.3
C15 C16 H16A 110.3
C17 C16 H16B 110.3
C15 C16 H16B 110.3
H16A C16 H16B 108.6
O3 C17 C20 109.7(2)
O3 C17 C16 109.7(2)
C20 C17 C16 115.2(3)
O3 C17 C13 105.5(2)
C20 C17 C13 112.4(2)
C16 C17 C13 103.8(2)
C13 C18 H18A 109.5
C13 C18 H18B 109.5
H18A C18 H18B 109.5
C13 C18 H18C 109.5
H18A C18 H18C 109.5
H18B C18 H18C 109.5
C10 C19 H19A 109.5
C10 C19 H19B 109.5
H19A C19 H19B 109.5
C10 C19 H19C 109.5
H19A C19 H19C 109.5
H19B C19 H19C 109.5
O5 C20 C21 121.4(3)
O5 C20 C17 119.4(3)
C21 C20 C17 119.0(3)
C20 C21 H21A 109.5
C20 C21 H21B 109.5
H21A C21 H21B 109.5
C20 C21 H21C 109.5
H21A C21 H21C 109.5
H21B C21 H21C 109.5
O4 C22 O3 122.8(3)
O4 C22 C23 126.0(3)
O3 C22 C23 111.2(3)
C22 C23 H23A 109.5
C22 C23 H23B 109.5
H23A C23 H23B 109.5
C22 C23 H23C 109.5
H23A C23 H23C 109.5
H23B C23 H23C 109.5
C6 C24 H24A 109.5
C6 C24 H24B 109.5
H24A C24 H24B 109.5
C6 C24 H24C 109.5
H24A C24 H24C 109.5
H24B C24 H24C 109.5

loop_
_geom_bond_atom_site_label_1
_geom_bond_atom_site_label_2
_geom_bond_distance
O1 C3 1.220(4)
O2 C11 1.421(4)
O2 H2A 0.8199
O3 C22 1.344(4)
O3 C17 1.456(3)
O4 C22 1.196(4)
O5 C20 1.213(4)
C1 C2 1.521(4)
C1 C10 1.529(4)
C1 H1A 0.9700
C1 H1B 0.9700
C2 C3 1.486(5)
C2 H2B 0.9700
C2 H2C 0.9700
C3 C4 1.456(5)
C4 C5 1.334(4)
C4 H4A 0.9300
C5 C6 1.507(4)
C5 C10 1.531(4)
C6 C24 1.527(4)
C6 C7 1.530(4)
C6 H6A 0.9800
C7 C8 1.523(4)
C7 H7A 0.9700
C7 H7B 0.9700
C8 C9 1.528(4)
C8 C14 1.530(4)
C8 H8A 0.9800
C9 C11 1.541(4)
C9 C10 1.563(4)
C9 H9A 0.9800
C10 C19 1.541(4)
C11 C12 1.536(4)
C11 H11A 0.9800
C12 C13 1.519(4)
C12 H12A 0.9700
C12 H12B 0.9700
C13 C14 1.534(4)
C13 C18 1.540(4)
C13 C17 1.567(4)
C14 C15 1.525(4)
C14 H14A 0.9800
C15 C16 1.549(4)
C15 H15A 0.9700
C15 H15B 0.9700
C16 C17 1.531(4)
C16 H16A 0.9700
C16 H16B 0.9700
C17 C20 1.529(4)
C18 H18A 0.9600
C18 H18B 0.9600
C18 H18C 0.9600
C19 H19A 0.9600
C19 H19B 0.9600
C19 H19C 0.9600
C20 C21 1.497(5)
C21 H21A 0.9600
C21 H21B 0.9600
C21 H21C 0.9600
C22 C23 1.487(5)
C23 H23A 0.9600
C23 H23B 0.9600
C23 H23C 0.9600
C24 H24A 0.9600
C24 H24B 0.9600
C24 H24C 0.9600

loop_
_geom_hbond_atom_site_label_D
_geom_hbond_atom_site_label_H
_geom_hbond_atom_site_label_A
_geom_hbond_site_symmetry_A
_geom_hbond_distance_DH
_geom_hbond_distance_HA
_geom_hbond_distance_DA
_geom_hbond_angle_DHA
_geom_hbond_publ_flag
O2 H2A O5 3_556 0.82 2.01 2.831(3) 174 yes
C23 H23C O4 3_566 0.96 2.60 3.494(5) 156 yes

loop_
_geom_torsion_atom_site_label_1
_geom_torsion_atom_site_label_2
_geom_torsion_atom_site_label_3
_geom_torsion_atom_site_label_4
_geom_torsion
C10 C1 C2 C3 54.1(4)
C1 C2 C3 O1 153.9(4)
C1 C2 C3 C4 -28.9(4)
O1 C3 C4 C5 176.4(4)
C2 C3 C4 C5 -0.8(5)
C3 C4 C5 C6 -166.9(3)
C3 C4 C5 C10 6.4(5)
C4 C5 C6 C24 -11.3(5)
C10 C5 C6 C24 175.1(3)
C4 C5 C6 C7 -138.6(3)
C10 C5 C6 C7 47.9(4)
C5 C6 C7 C8 -49.1(4)
C24 C6 C7 C8 -178.9(3)
C6 C7 C8 C9 53.6(3)
C6 C7 C8 C14 174.5(2)
C7 C8 C9 C11 169.6(2)
C14 C8 C9 C11 48.4(3)
C7 C8 C9 C10 -57.2(3)
C14 C8 C9 C10 -178.4(2)
C2 C1 C10 C5 -47.7(4)
C2 C1 C10 C19 69.3(3)
C2 C1 C10 C9 -166.1(2)
C4 C5 C10 C1 18.1(4)
C6 C5 C10 C1 -168.3(3)
C4 C5 C10 C19 -100.6(3)
C6 C5 C10 C19 73.0(3)
C4 C5 C10 C9 136.1(3)
C6 C5 C10 C9 -50.2(3)
C8 C9 C10 C1 174.2(3)
C11 C9 C10 C1 -52.4(3)
C8 C9 C10 C5 55.2(3)
C11 C9 C10 C5 -171.5(3)
C8 C9 C10 C19 -63.8(3)
C11 C9 C10 C19 69.5(3)
C8 C9 C11 O2 79.6(3)
C10 C9 C11 O2 -53.2(4)
C8 C9 C11 C12 -46.4(4)
C10 C9 C11 C12 -179.1(3)
O2 C11 C12 C13 -73.2(3)
C9 C11 C12 C13 50.5(4)
C11 C12 C13 C14 -56.1(3)
C11 C12 C13 C18 67.9(3)
C11 C12 C13 C17 -167.2(2)
C7 C8 C14 C15 60.3(3)
C9 C8 C14 C15 -179.4(3)
C7 C8 C14 C13 -176.6(2)
C9 C8 C14 C13 -56.2(3)
C12 C13 C14 C15 -168.9(2)
C18 C13 C14 C15 67.2(3)
C17 C13 C14 C15 -46.5(3)
C12 C13 C14 C8 60.0(3)
C18 C13 C14 C8 -63.9(3)
C17 C13 C14 C8 -177.6(2)
C8 C14 C15 C16 162.3(2)
C13 C14 C15 C16 34.7(3)
C14 C15 C16 C17 -8.4(3)
C22 O3 C17 C20 -56.0(4)
C22 O3 C17 C16 71.5(3)
C22 O3 C17 C13 -177.3(3)
C15 C16 C17 O3 92.2(3)
C15 C16 C17 C20 -143.4(3)
C15 C16 C17 C13 -20.2(3)
C12 C13 C17 O3 41.0(3)
C14 C13 C17 O3 -75.0(3)
C18 C13 C17 O3 168.0(2)
C12 C13 C17 C20 -78.5(3)
C14 C13 C17 C20 165.5(3)
C18 C13 C17 C20 48.5(3)
C12 C13 C17 C16 156.4(3)
C14 C13 C17 C16 40.4(3)
C18 C13 C17 C16 -76.6(3)
O3 C17 C20 O5 149.5(3)
C16 C17 C20 O5 25.1(4)
C13 C17 C20 O5 -93.5(4)
O3 C17 C20 C21 -36.3(4)
C16 C17 C20 C21 -160.7(3)
C13 C17 C20 C21 80.8(4)
C17 O3 C22 O4 3.1(5)
C17 O3 C22 C23 -178.5(3)

loop_
_cod_related_entry_id
_cod_related_entry_database
_cod_related_entry_code
1 ChemSpider 30657899
